data_4347549
loop_
_publ_author_name
'Henthorn, Justin T.'
'Agapie, Theodor'

_publ_section_title
;
 Modulation of Proton-Coupled Electron Transfer through
 Molybdenum-Quinonoid Interactions.
;
_journal_issue 11
_journal_name_full 'Inorganic chemistry'
_journal_page_first 5337
_journal_page_last 5342
_journal_paper_doi 10.1021/acs.inorgchem.6b00331
_journal_volume 55
_journal_year 2016
_chemical_formula_moiety 'C35 H44 Mo N2 O3 P2, 2(C F3 O3 S)'
_chemical_formula_sum 'C37 H44 F6 Mo N2 O9 P2 S2'
_chemical_formula_weight 996.74
_space_group_crystal_system monoclinic
_space_group_IT_number 14
_space_group_name_Hall '-P 2yn'
_space_group_name_H-M_alt 'P 1 21/n 1'
_atom_sites_solution_hydrogens geom
_audit_creation_date 2016-01-04
_audit_creation_method
;
Olex2 1.2
(compiled 2015.09.30 svn.r3233 for OlexSys, GUI svn.r5103)
;
_cell_angle_alpha 90
_cell_angle_beta 94.1710(10)
_cell_angle_gamma 90
_cell_formula_units_Z 4
_cell_length_a 11.3464(4)
_cell_length_b 21.2519(8)
_cell_length_c 17.4117(7)
_cell_measurement_reflns_used 9894
_cell_measurement_temperature 100(2)
_cell_measurement_theta_max 39.31
_cell_measurement_theta_min 2.25
_cell_volume 4187.4(3)
_computing_cell_refinement 'SAINT v8.34A (Bruker, 2013)'
_computing_data_reduction 'SAINT v8.34A (Bruker, 2013)'
_computing_molecular_graphics 'Olex2 (Dolomanov et al., 2009)'
_computing_publication_material 'Olex2 (Dolomanov et al., 2009)'
_computing_structure_refinement 'ShelXL (Sheldrick, 2015)'
_diffrn_ambient_temperature 99.97
_diffrn_measured_fraction_theta_full 0.999
_diffrn_measured_fraction_theta_max 0.993
_diffrn_measurement_device_type 'Bruker APEX-II CCD'
_diffrn_measurement_method '\f and \w scans'
_diffrn_radiation_type MoK\a
_diffrn_radiation_wavelength 0.71073
_diffrn_reflns_av_R_equivalents 0.0431
_diffrn_reflns_av_unetI/netI 0.0318
_diffrn_reflns_Laue_measured_fraction_full 0.999
_diffrn_reflns_Laue_measured_fraction_max 0.993
_diffrn_reflns_limit_h_max 22
_diffrn_reflns_limit_h_min -21
_diffrn_reflns_limit_k_max 41
_diffrn_reflns_limit_k_min -41
_diffrn_reflns_limit_l_max 33
_diffrn_reflns_limit_l_min -33
_diffrn_reflns_number 213710
_diffrn_reflns_point_group_measured_fraction_full 0.999
_diffrn_reflns_point_group_measured_fraction_max 0.993
_diffrn_reflns_theta_full 26.000
_diffrn_reflns_theta_max 43.711
_diffrn_reflns_theta_min 2.629
_diffrn_standards_number 0
_exptl_absorpt_coefficient_mu 0.571
_exptl_absorpt_correction_T_max 0.7486
_exptl_absorpt_correction_T_min 0.6809
_exptl_absorpt_correction_type multi-scan
_exptl_absorpt_process_details
'SADABS-2014/5 (Bruker,2014/5) was used for absorption correction. wR2(int) was 0.0665 before and 0.0493 after correction. The Ratio of minimum to maximum transmission is 0.9096. The \l/2 correction factor is 0.00150.'
_exptl_crystal_colour orange
_exptl_crystal_colour_primary orange
_exptl_crystal_density_diffrn 1.581
_exptl_crystal_description plate
_exptl_crystal_F_000 2040
_exptl_crystal_size_max 0.21
_exptl_crystal_size_mid 0.21
_exptl_crystal_size_min 0.08
_refine_diff_density_max 1.218
_refine_diff_density_min -1.091
_refine_diff_density_rms 0.099
_refine_ls_extinction_method none
_refine_ls_goodness_of_fit_ref 0.592
_refine_ls_hydrogen_treatment constr
_refine_ls_matrix_type full
_refine_ls_number_parameters 542
_refine_ls_number_reflns 32006
_refine_ls_number_restraints 0
_refine_ls_restrained_S_all 0.592
_refine_ls_R_factor_all 0.0495
_refine_ls_R_factor_gt 0.0317
_refine_ls_shift/su_max 0.005
_refine_ls_shift/su_mean 0.000
_refine_ls_structure_factor_coef Fsqd
_refine_ls_weighting_details 'w=1/[\s^2^(Fo^2^)+(0.1213P)^2^+9.9161P] where P=(Fo^2^+2Fc^2^)/3'
_refine_ls_weighting_scheme calc
_refine_ls_wR_factor_gt 0.0958
_refine_ls_wR_factor_ref 0.1212
_reflns_Friedel_coverage 0.000
_reflns_number_gt 25553
_reflns_number_total 32006
_reflns_threshold_expression 'I > 2\s(I)'
_cod_data_source_file ic6b00331_si_001.cif
_cod_data_source_block 5b
_cod_database_code 4347549
_shelx_space_group_comment
;
The symmetry employed for this shelxl refinement is uniquely defined
by the following loop, which should always be used as a source of
symmetry information in preference to the above space-group names.
They are only intended as comments.
;
_shelx_estimated_absorpt_t_max 0.956
_shelx_estimated_absorpt_t_min 0.889
_olex2_refinement_description
;
1. Fixed Uiso
 At 1.2 times of:
  All C(H) groups
 At 1.5 times of:
  All C(H,H,H) groups
2.a Ternary CH refined with riding coordinates:
 C00N(H00N), C00W(H00W), C012(H012), C019(H019), C01B(H01H), C01F(H01P)
2.b Aromatic/amide H refined with riding coordinates:
 C00V(H00V), C00X(H00X), C016(H016), C018(H018), C01A(H01G), C01D(H01L),
 C01G(H01Q), C01H(H01R)
2.c Idealised Me refined as rotating group:
 C00S(H00A,H00B,H00C), C00Z(H00D,H00E,H00F), C014(H01A,H01B,H01C), C015(H01D,
 H01E,H01F), C01C(H01I,H01J,H01K), C01E(H01M,H01N,H01O), C01K(H01S,H01T,H01U),
 C01L(H01V,H01W,H01X), C01M(H01Y,H,HA), C01N(H01Z,HB,HC)
;
_shelx_shelxl_version_number 2014/7
_olex2_submission_special_instructions 'No special instructions were received'

loop_
_space_group_symop_operation_xyz
'x, y, z'
'-x+1/2, y+1/2, -z+1/2'
'-x, -y, -z'
'x-1/2, -y-1/2, z-1/2'

loop_
_atom_site_label
_atom_site_type_symbol
_atom_site_fract_x
_atom_site_fract_y
_atom_site_fract_z
_atom_site_U_iso_or_equiv
_atom_site_adp_type
_atom_site_occupancy
_atom_site_site_symmetry_order
_atom_site_calc_flag
_atom_site_refinement_flags_posn
Mo01 Mo 0.32443(2) 0.77229(2) 0.53373(2) 0.00779(2) Uani 1 1 d .
S002 S 0.83406(2) 0.70108(2) 0.58802(2) 0.01356(4) Uani 1 1 d .
S003 S 0.40089(2) 0.59435(2) 0.75348(2) 0.01292(4) Uani 1 1 d .
P004 P 0.28637(2) 0.88018(2) 0.59719(2) 0.01006(4) Uani 1 1 d .
P005 P 0.24736(2) 0.67862(2) 0.44851(2) 0.01116(4) Uani 1 1 d .
F006 F 0.82227(10) 0.64220(6) 0.71970(5) 0.0307(2) Uani 1 1 d .
F007 F 0.53339(9) 0.49586(4) 0.79185(6) 0.02772(18) Uani 1 1 d .
F008 F 0.53539(8) 0.56805(5) 0.87866(5) 0.02590(17) Uani 1 1 d .
O009 O 0.61431(8) 0.74566(4) 0.40898(5) 0.01776(14) Uani 1 1 d .
F00A F 0.63180(8) 0.58112(5) 0.77800(7) 0.0299(2) Uani 1 1 d .
O00B O 0.38473(9) 0.84608(5) 0.38470(5) 0.01942(15) Uani 1 1 d .
O00C O 0.64338(8) 0.85630(4) 0.49363(5) 0.01770(14) Uani 1 1 d .
F00D F 0.68612(9) 0.61676(6) 0.63174(6) 0.0341(2) Uani 1 1 d .
F00E F 0.86397(12) 0.58224(5) 0.62601(8) 0.0385(3) Uani 1 1 d .
O00F O 0.95511(8) 0.71538(5) 0.61249(6) 0.01902(14) Uani 1 1 d .
O00G O 0.74924(9) 0.74702(6) 0.61010(7) 0.02524(19) Uani 1 1 d .
O00H O 0.41425(9) 0.66009(4) 0.77400(6) 0.02075(16) Uani 1 1 d .
O00I O 0.30562(9) 0.56189(6) 0.78709(7) 0.0256(2) Uani 1 1 d .
O00J O 0.41188(10) 0.58113(4) 0.67320(5) 0.02017(15) Uani 1 1 d .
N00K N 0.23495(8) 0.72869(4) 0.62768(5) 0.01165(12) Uani 1 1 d .
O00L O 0.81695(10) 0.67861(5) 0.50967(6) 0.02379(18) Uani 1 1 d .
N00M N 0.14269(7) 0.79478(4) 0.49877(5) 0.01193(12) Uani 1 1 d .
C00N C 0.47786(8) 0.76236(4) 0.62271(5) 0.01009(12) Uani 1 1 d .
H00N H 0.4647 0.7635 0.6789 0.012 Uiso 1 1 calc R
C00O C 0.18917(9) 0.70808(5) 0.67891(6) 0.01284(13) Uani 1 1 d .
C00P C 0.36548(9) 0.81875(5) 0.43894(5) 0.01232(13) Uani 1 1 d .
C00Q C 0.47643(8) 0.64295(5) 0.46220(5) 0.01157(13) Uani 1 1 d .
C00R C 0.52483(8) 0.87639(4) 0.62980(6) 0.01154(13) Uani 1 1 d .
C00S C 0.13133(10) 0.68408(6) 0.74474(7) 0.01887(18) Uani 1 1 d .
H00A H 0.1273 0.6381 0.7420 0.028 Uiso 1 1 calc GR
H00B H 0.0512 0.7014 0.7443 0.028 Uiso 1 1 calc GR
H00C H 0.1765 0.6966 0.7924 0.028 Uiso 1 1 calc GR
C00T C 0.58520(8) 0.81281(5) 0.51609(6) 0.01169(13) Uani 1 1 d .
C00U C 0.57063(8) 0.75180(5) 0.47025(5) 0.01155(13) Uani 1 1 d .
C00V C 0.57417(9) 0.60672(5) 0.44482(7) 0.01511(15) Uani 1 1 d .
H00V H 0.6520 0.6227 0.4544 0.018 Uiso 1 1 calc R
C00W C 0.22018(10) 0.69378(6) 0.34310(6) 0.01684(16) Uani 1 1 d .
H00W H 0.1806 0.6551 0.3209 0.020 Uiso 1 1 calc R
C00X C 0.55578(11) 0.54713(5) 0.41336(7) 0.01797(17) Uani 1 1 d .
H00X H 0.6216 0.5222 0.4016 0.022 Uiso 1 1 calc R
C00Y C 0.36210(9) 0.62022(5) 0.44541(6) 0.01271(13) Uani 1 1 d .
C00Z C 0.05800(11) 0.86427(6) 0.65361(8) 0.0205(2) Uani 1 1 d .
H00D H 0.0257 0.8850 0.6064 0.031 Uiso 1 1 calc GR
H00E H 0.0078 0.8735 0.6957 0.031 Uiso 1 1 calc GR
H00F H 0.0604 0.8187 0.6452 0.031 Uiso 1 1 calc GR
C010 C 0.51546(8) 0.81681(4) 0.58497(5) 0.00992(12) Uani 1 1 d .
C011 C 0.49325(8) 0.70407(4) 0.50290(5) 0.01032(12) Uani 1 1 d .
C012 C 0.46684(8) 0.70503(4) 0.58098(5) 0.00978(12) Uani 1 1 d .
H012 H 0.4451 0.6653 0.6073 0.012 Uiso 1 1 calc R
C013 C 0.04407(9) 0.80343(5) 0.48158(6) 0.01379(14) Uani 1 1 d .
C014 C 0.33594(12) 0.70056(7) 0.30303(7) 0.01993(19) Uani 1 1 d .
H01A H 0.3845 0.7338 0.3284 0.030 Uiso 1 1 calc GR
H01B H 0.3178 0.7116 0.2488 0.030 Uiso 1 1 calc GR
H01C H 0.3793 0.6606 0.3064 0.030 Uiso 1 1 calc GR
C015 C 0.23512(14) 0.85900(7) 0.75050(7) 0.0230(2) Uani 1 1 d .
H01D H 0.2536 0.8146 0.7419 0.034 Uiso 1 1 calc GR
H01E H 0.1774 0.8621 0.7896 0.034 Uiso 1 1 calc GR
H01F H 0.3074 0.8815 0.7683 0.034 Uiso 1 1 calc GR
C016 C 0.44162(11) 0.52349(5) 0.39879(7) 0.01838(18) Uani 1 1 d .
H016 H 0.4303 0.4822 0.3786 0.022 Uiso 1 1 calc R
C017 C 0.42328(9) 0.90996(5) 0.64366(6) 0.01274(13) Uani 1 1 d .
C018 C 0.64286(11) 0.95100(6) 0.70612(7) 0.01799(17) Uani 1 1 d .
H018 H 0.7174 0.9648 0.7282 0.022 Uiso 1 1 calc R
C019 C 0.24584(9) 0.93875(5) 0.51969(6) 0.01352(14) Uani 1 1 d .
H019 H 0.2049 0.9152 0.4758 0.016 Uiso 1 1 calc R
C01A C 0.63568(9) 0.89699(5) 0.66092(6) 0.01506(15) Uani 1 1 d .
H01G H 0.7052 0.8743 0.6512 0.018 Uiso 1 1 calc R
C01B C 0.18309(10) 0.88852(5) 0.67469(6) 0.01585(16) Uani 1 1 d .
H01H H 0.1757 0.9347 0.6846 0.019 Uiso 1 1 calc R
C01C C 0.13621(12) 0.74850(7) 0.32168(7) 0.0216(2) Uani 1 1 d .
H01I H 0.0599 0.7409 0.3429 0.032 Uiso 1 1 calc GR
H01J H 0.1248 0.7519 0.2655 0.032 Uiso 1 1 calc GR
H01K H 0.1702 0.7877 0.3429 0.032 Uiso 1 1 calc GR
C01D C 0.34461(10) 0.56009(5) 0.41368(7) 0.01680(16) Uani 1 1 d .
H01L H 0.2668 0.5445 0.4024 0.020 Uiso 1 1 calc R
C01E C -0.07974(10) 0.81375(7) 0.45843(8) 0.0217(2) Uani 1 1 d .
H01M H -0.0868 0.8363 0.4092 0.032 Uiso 1 1 calc GR
H01N H -0.1158 0.8388 0.4977 0.032 Uiso 1 1 calc GR
H01O H -0.1203 0.7731 0.4527 0.032 Uiso 1 1 calc GR
C01F C 0.11410(9) 0.63945(5) 0.48251(7) 0.01650(16) Uani 1 1 d .
H01P H 0.0683 0.6728 0.5079 0.020 Uiso 1 1 calc R
C01G C 0.54081(12) 0.98520(6) 0.71920(7) 0.02021(19) Uani 1 1 d .
H01Q H 0.5468 1.0225 0.7493 0.024 Uiso 1 1 calc R
C01H C 0.43077(11) 0.96495(6) 0.68843(7) 0.01844(18) Uani 1 1 d .
H01R H 0.3615 0.9880 0.6976 0.022 Uiso 1 1 calc R
C01I C 0.53246(10) 0.55791(5) 0.80237(7) 0.01620(16) Uani 1 1 d .
C01J C 0.79971(11) 0.63215(6) 0.64452(7) 0.02027(19) Uani 1 1 d .
C01K C 0.15007(12) 0.59070(6) 0.54504(8) 0.02100(19) Uani 1 1 d .
H01S H 0.1738 0.5516 0.5207 0.031 Uiso 1 1 calc GR
H01T H 0.0829 0.5824 0.5759 0.031 Uiso 1 1 calc GR
H01U H 0.2164 0.6070 0.5784 0.031 Uiso 1 1 calc GR
C01L C 0.16232(12) 0.99137(6) 0.54172(8) 0.0211(2) Uani 1 1 d .
H01V H 0.0877 0.9730 0.5558 0.032 Uiso 1 1 calc GR
H01W H 0.1470 1.0198 0.4979 0.032 Uiso 1 1 calc GR
H01X H 0.1989 1.0149 0.5856 0.032 Uiso 1 1 calc GR
C01M C 0.35763(12) 0.96804(6) 0.49004(8) 0.02016(19) Uani 1 1 d .
H01Y H 0.3887 1.0002 0.5264 0.030 Uiso 1 1 calc GR
H H 0.3382 0.9874 0.4396 0.030 Uiso 1 1 calc GR
HA H 0.4173 0.9352 0.4852 0.030 Uiso 1 1 calc GR
C01N C 0.02958(12) 0.61026(8) 0.41946(9) 0.0252(2) Uani 1 1 d .
H01Z H 0.0037 0.6427 0.3820 0.038 Uiso 1 1 calc GR
HB H -0.0393 0.5927 0.4427 0.038 Uiso 1 1 calc GR
HC H 0.0704 0.5767 0.3934 0.038 Uiso 1 1 calc GR

loop_
_atom_site_aniso_label
_atom_site_aniso_U_11
_atom_site_aniso_U_22
_atom_site_aniso_U_33
_atom_site_aniso_U_23
_atom_site_aniso_U_13
_atom_site_aniso_U_12
Mo01 0.00671(3) 0.00906(3) 0.00750(3) -0.00047(2) -0.00012(2) 0.00026(2)
S002 0.00932(8) 0.01610(9) 0.01504(9) 0.00261(7) -0.00060(7) -0.00189(7)
S003 0.01377(9) 0.01175(9) 0.01325(9) 0.00132(7) 0.00111(7) -0.00040(7)
P004 0.00893(8) 0.01009(9) 0.01114(9) -0.00170(7) 0.00050(7) 0.00000(7)
P005 0.00924(9) 0.01283(9) 0.01124(9) -0.00307(7) -0.00044(7) -0.00015(7)
F006 0.0318(5) 0.0441(6) 0.0158(3) 0.0089(3) -0.0020(3) -0.0137(4)
F007 0.0320(4) 0.0155(3) 0.0352(5) 0.0047(3) -0.0013(4) 0.0060(3)
F008 0.0245(4) 0.0361(5) 0.0163(3) 0.0032(3) -0.0041(3) -0.0002(3)
O009 0.0211(4) 0.0188(3) 0.0145(3) 0.0000(2) 0.0085(3) 0.0005(3)
F00A 0.0145(3) 0.0361(5) 0.0398(5) 0.0153(4) 0.0068(3) -0.0006(3)
O00B 0.0241(4) 0.0215(4) 0.0128(3) 0.0050(3) 0.0021(3) -0.0001(3)
O00C 0.0181(3) 0.0153(3) 0.0203(3) 0.0021(3) 0.0061(3) -0.0052(3)
F00D 0.0258(4) 0.0443(6) 0.0315(5) 0.0120(4) -0.0038(3) -0.0223(4)
F00E 0.0519(7) 0.0195(4) 0.0445(6) 0.0087(4) 0.0062(5) 0.0060(4)
O00F 0.0098(3) 0.0239(4) 0.0230(4) 0.0016(3) -0.0009(2) -0.0039(3)
O00G 0.0168(4) 0.0265(5) 0.0323(5) 0.0023(4) 0.0011(3) 0.0077(3)
O00H 0.0251(4) 0.0138(3) 0.0230(4) -0.0047(3) -0.0011(3) 0.0025(3)
O00I 0.0154(3) 0.0308(5) 0.0311(5) 0.0125(4) 0.0039(3) -0.0033(3)
O00J 0.0315(5) 0.0153(3) 0.0135(3) -0.0007(2) 0.0004(3) 0.0024(3)
N00K 0.0101(3) 0.0134(3) 0.0115(3) 0.0000(2) 0.0010(2) -0.0005(2)
O00L 0.0267(4) 0.0297(5) 0.0145(3) 0.0014(3) -0.0020(3) -0.0089(4)
N00M 0.0092(3) 0.0130(3) 0.0134(3) -0.0006(2) -0.0007(2) 0.0005(2)
C00N 0.0091(3) 0.0117(3) 0.0093(3) -0.0002(2) -0.0009(2) -0.0002(2)
C00O 0.0106(3) 0.0156(4) 0.0124(3) 0.0008(3) 0.0016(2) 0.0000(3)
C00P 0.0120(3) 0.0140(3) 0.0108(3) 0.0012(2) -0.0002(2) 0.0009(3)
C00Q 0.0113(3) 0.0117(3) 0.0118(3) -0.0022(2) 0.0009(2) 0.0011(2)
C00R 0.0110(3) 0.0114(3) 0.0119(3) -0.0006(2) -0.0012(2) -0.0016(2)
C00S 0.0152(4) 0.0266(5) 0.0153(4) 0.0053(4) 0.0043(3) 0.0008(4)
C00T 0.0103(3) 0.0115(3) 0.0133(3) 0.0011(2) 0.0013(2) -0.0009(2)
C00U 0.0107(3) 0.0128(3) 0.0115(3) 0.0004(2) 0.0025(2) 0.0006(2)
C00V 0.0130(3) 0.0143(4) 0.0183(4) -0.0033(3) 0.0023(3) 0.0017(3)
C00W 0.0168(4) 0.0211(4) 0.0121(3) -0.0045(3) -0.0025(3) 0.0020(3)
C00X 0.0168(4) 0.0147(4) 0.0228(5) -0.0057(3) 0.0039(3) 0.0028(3)
C00Y 0.0118(3) 0.0122(3) 0.0142(3) -0.0027(3) 0.0013(3) -0.0002(3)
C00Z 0.0161(4) 0.0190(4) 0.0274(5) -0.0055(4) 0.0090(4) -0.0031(3)
C010 0.0082(3) 0.0106(3) 0.0108(3) 0.0000(2) 0.0000(2) -0.0005(2)
C011 0.0094(3) 0.0108(3) 0.0108(3) -0.0005(2) 0.0008(2) 0.0006(2)
C012 0.0090(3) 0.0100(3) 0.0103(3) 0.0003(2) 0.0002(2) 0.0009(2)
C013 0.0097(3) 0.0164(4) 0.0151(3) 0.0030(3) 0.0000(3) 0.0001(3)
C014 0.0217(5) 0.0252(5) 0.0130(4) -0.0024(3) 0.0024(3) 0.0015(4)
C015 0.0326(6) 0.0234(5) 0.0136(4) -0.0028(4) 0.0060(4) -0.0049(4)
C016 0.0195(4) 0.0132(4) 0.0228(5) -0.0067(3) 0.0041(3) -0.0001(3)
C017 0.0116(3) 0.0125(3) 0.0137(3) -0.0029(3) -0.0013(3) -0.0002(3)
C018 0.0171(4) 0.0179(4) 0.0181(4) -0.0022(3) -0.0046(3) -0.0055(3)
C019 0.0139(3) 0.0116(3) 0.0149(3) 0.0000(3) -0.0007(3) 0.0015(3)
C01A 0.0127(3) 0.0150(4) 0.0169(4) -0.0003(3) -0.0030(3) -0.0030(3)
C01B 0.0160(4) 0.0158(4) 0.0164(4) -0.0047(3) 0.0058(3) -0.0013(3)
C01C 0.0213(5) 0.0274(6) 0.0152(4) -0.0020(4) -0.0060(3) 0.0060(4)
C01D 0.0159(4) 0.0146(4) 0.0200(4) -0.0057(3) 0.0027(3) -0.0022(3)
C01E 0.0091(3) 0.0299(6) 0.0256(5) 0.0121(4) -0.0013(3) 0.0003(3)
C01F 0.0114(3) 0.0172(4) 0.0211(4) -0.0053(3) 0.0024(3) -0.0034(3)
C01G 0.0220(5) 0.0168(4) 0.0211(5) -0.0075(3) -0.0032(4) -0.0040(3)
C01H 0.0180(4) 0.0155(4) 0.0215(4) -0.0085(3) -0.0012(3) -0.0009(3)
C01I 0.0147(4) 0.0162(4) 0.0178(4) 0.0045(3) 0.0023(3) -0.0005(3)
C01J 0.0192(4) 0.0223(5) 0.0190(4) 0.0057(4) -0.0005(3) -0.0065(4)
C01K 0.0213(5) 0.0174(4) 0.0250(5) -0.0006(4) 0.0065(4) -0.0039(4)
C01L 0.0222(5) 0.0165(4) 0.0242(5) -0.0017(4) -0.0003(4) 0.0079(4)
C01M 0.0212(5) 0.0173(4) 0.0222(5) 0.0044(3) 0.0032(4) -0.0029(3)
C01N 0.0146(4) 0.0304(6) 0.0301(6) -0.0102(5) -0.0012(4) -0.0074(4)

loop_
_atom_type_symbol
_atom_type_description
_atom_type_scat_dispersion_real
_atom_type_scat_dispersion_imag
_atom_type_scat_source
C C 0.0033 0.0016 'International Tables Vol C Tables 4.2.6.8 and 6.1.1.4'
H H 0.0000 0.0000 'International Tables Vol C Tables 4.2.6.8 and 6.1.1.4'
N N 0.0061 0.0033 'International Tables Vol C Tables 4.2.6.8 and 6.1.1.4'
O O 0.0106 0.0060 'International Tables Vol C Tables 4.2.6.8 and 6.1.1.4'
F F 0.0171 0.0103 'International Tables Vol C Tables 4.2.6.8 and 6.1.1.4'
P P 0.1023 0.0942 'International Tables Vol C Tables 4.2.6.8 and 6.1.1.4'
S S 0.1246 0.1234 'International Tables Vol C Tables 4.2.6.8 and 6.1.1.4'
Mo Mo -1.6832 0.6857 'International Tables Vol C Tables 4.2.6.8 and 6.1.1.4'

loop_
_geom_angle_atom_site_label_1
_geom_angle_atom_site_label_2
_geom_angle_atom_site_label_3
_geom_angle
P004 Mo01 P005 149.460(9)
P004 Mo01 C00T 89.218(19)
P004 Mo01 C00U 117.180(19)
P005 Mo01 C00T 115.983(19)
P005 Mo01 C00U 87.906(19)
N00K Mo01 P004 87.43(2)
N00K Mo01 P005 86.99(2)
N00K Mo01 C00N 79.86(3)
N00K Mo01 C00T 133.19(3)
N00K Mo01 C00U 133.07(3)
N00K Mo01 C010 109.51(3)
N00K Mo01 C011 108.65(3)
N00K Mo01 C012 79.59(3)
N00M Mo01 P004 74.90(2)
N00M Mo01 P005 74.56(2)
N00M Mo01 N00K 79.60(3)
N00M Mo01 C00N 152.58(3)
N00M Mo01 C00T 143.53(3)
N00M Mo01 C00U 142.63(3)
N00M Mo01 C010 144.19(3)
N00M Mo01 C011 143.22(3)
N00M Mo01 C012 151.92(3)
C00N Mo01 P004 86.22(2)
C00N Mo01 P005 122.15(2)
C00N Mo01 C00T 53.32(3)
C00N Mo01 C00U 64.05(3)
C00N Mo01 C010 34.38(3)
C00N Mo01 C011 61.73(3)
C00N Mo01 C012 36.59(3)
C00P Mo01 P004 88.35(3)
C00P Mo01 P005 89.77(3)
C00P Mo01 N00K 165.76(4)
C00P Mo01 N00M 86.18(4)
C00P Mo01 C00N 113.41(4)
C00P Mo01 C00T 60.30(3)
C00P Mo01 C00U 60.54(3)
C00P Mo01 C010 81.87(4)
C00P Mo01 C011 83.17(4)
C00P Mo01 C012 114.01(4)
C00U Mo01 C00T 28.36(3)
C010 Mo01 P004 71.14(2)
C010 Mo01 P005 138.59(2)
C010 Mo01 C00T 27.90(3)
C010 Mo01 C00U 52.76(3)
C010 Mo01 C011 68.45(3)
C011 Mo01 P004 139.48(2)
C011 Mo01 P005 70.31(2)
C011 Mo01 C00T 52.39(3)
C011 Mo01 C00U 28.01(3)
C012 Mo01 P004 122.61(2)
C012 Mo01 P005 85.73(2)
C012 Mo01 C00T 63.47(3)
C012 Mo01 C00U 53.52(3)
C012 Mo01 C010 61.77(3)
C012 Mo01 C011 34.15(3)
O00F S002 O00G 114.75(7)
O00F S002 O00L 114.12(6)
O00F S002 C01J 104.28(6)
O00G S002 O00L 115.39(7)
O00G S002 C01J 103.13(7)
O00L S002 C01J 102.98(6)
O00H S003 C01I 103.06(6)
O00I S003 O00H 115.46(7)
O00I S003 C01I 102.62(6)
O00J S003 O00H 114.40(6)
O00J S003 O00I 114.89(7)
O00J S003 C01I 104.06(6)
C017 P004 Mo01 109.56(3)
C017 P004 C019 104.34(5)
C017 P004 C01B 101.99(5)
C019 P004 Mo01 108.71(3)
C01B P004 Mo01 121.77(4)
C01B P004 C019 109.01(5)
C00W P005 Mo01 117.02(4)
C00Y P005 Mo01 109.34(3)
C00Y P005 C00W 99.05(5)
C00Y P005 C01F 107.88(5)
C01F P005 Mo01 114.15(4)
C01F P005 C00W 108.07(5)
C00O N00K Mo01 177.03(8)
C013 N00M Mo01 176.11(9)
Mo01 C00N H00N 120.5
C010 C00N Mo01 81.25(5)
C010 C00N H00N 120.5
C010 C00N C012 118.91(8)
C012 C00N Mo01 72.16(5)
C012 C00N H00N 120.5
N00K C00O C00S 178.13(12)
O00B C00P Mo01 177.48(9)
C00V C00Q C011 120.49(9)
C00Y C00Q C00V 120.19(9)
C00Y C00Q C011 119.22(8)
C017 C00R C010 119.95(8)
C017 C00R C01A 120.24(9)
C01A C00R C010 119.75(9)
C00O C00S H00A 109.5
C00O C00S H00B 109.5
C00O C00S H00C 109.5
H00A C00S H00B 109.5
H00A C00S H00C 109.5
H00B C00S H00C 109.5
O00C C00T Mo01 141.48(8)
O00C C00T C00U 121.21(9)
O00C C00T C010 123.30(9)
C00U C00T Mo01 75.48(5)
C010 C00T Mo01 51.08(4)
C010 C00T C00U 115.28(8)
O009 C00U Mo01 139.58(8)
O009 C00U C00T 121.00(9)
O009 C00U C011 123.64(9)
C00T C00U Mo01 76.16(5)
C011 C00U Mo01 52.17(5)
C011 C00U C00T 115.20(8)
C00Q C00V H00V 120.4
C00X C00V C00Q 119.17(10)
C00X C00V H00V 120.4
P005 C00W H00W 106.0
C014 C00W P005 112.12(8)
C014 C00W H00W 106.0
C01C C00W P005 115.19(8)
C01C C00W H00W 106.0
C01C C00W C014 110.79(11)
C00V C00X H00X 119.6
C00V C00X C016 120.71(10)
C016 C00X H00X 119.6
C00Q C00Y P005 114.70(7)
C00Q C00Y C01D 120.11(9)
C01D C00Y P005 123.93(8)
H00D C00Z H00E 109.5
H00D C00Z H00F 109.5
H00E C00Z H00F 109.5
C01B C00Z H00D 109.5
C01B C00Z H00E 109.5
C01B C00Z H00F 109.5
C00N C010 Mo01 64.38(5)
C00N C010 C00R 117.77(8)
C00N C010 C00T 121.69(8)
C00R C010 Mo01 122.87(6)
C00T C010 Mo01 101.02(6)
C00T C010 C00R 116.75(8)
C00Q C011 Mo01 122.51(6)
C00U C011 Mo01 99.82(6)
C00U C011 C00Q 118.35(8)
C012 C011 Mo01 64.17(5)
C012 C011 C00Q 116.28(8)
C012 C011 C00U 122.14(8)
Mo01 C012 H012 120.4
C00N C012 Mo01 71.25(5)
C00N C012 H012 120.4
C011 C012 Mo01 81.69(5)
C011 C012 C00N 119.20(8)
C011 C012 H012 120.4
N00M C013 C01E 178.84(13)
C00W C014 H01A 109.5
C00W C014 H01B 109.5
C00W C014 H01C 109.5
H01A C014 H01B 109.5
H01A C014 H01C 109.5
H01B C014 H01C 109.5
H01D C015 H01E 109.5
H01D C015 H01F 109.5
H01E C015 H01F 109.5
C01B C015 H01D 109.5
C01B C015 H01E 109.5
C01B C015 H01F 109.5
C00X C016 H016 119.9
C01D C016 C00X 120.17(10)
C01D C016 H016 119.9
C00R C017 P004 115.93(7)
C00R C017 C01H 120.38(9)
C01H C017 P004 123.63(8)
C01A C018 H018 119.8
C01A C018 C01G 120.37(10)
C01G C018 H018 119.8
P004 C019 H019 107.2
C01L C019 P004 115.44(8)
C01L C019 H019 107.2
C01L C019 C01M 109.21(10)
C01M C019 P004 110.30(8)
C01M C019 H019 107.2
C00R C01A H01G 120.3
C018 C01A C00R 119.35(10)
C018 C01A H01G 120.3
P004 C01B H01H 106.5
C00Z C01B P004 114.63(8)
C00Z C01B C015 111.08(10)
C00Z C01B H01H 106.5
C015 C01B P004 111.15(8)
C015 C01B H01H 106.5
C00W C01C H01I 109.5
C00W C01C H01J 109.5
C00W C01C H01K 109.5
H01I C01C H01J 109.5
H01I C01C H01K 109.5
H01J C01C H01K 109.5
C00Y C01D H01L 120.2
C016 C01D C00Y 119.58(10)
C016 C01D H01L 120.2
C013 C01E H01M 109.5
C013 C01E H01N 109.5
C013 C01E H01O 109.5
H01M C01E H01N 109.5
H01M C01E H01O 109.5
H01N C01E H01O 109.5
P005 C01F H01P 106.5
C01K C01F P005 110.32(8)
C01K C01F H01P 106.5
C01K C01F C01N 110.74(11)
C01N C01F P005 115.67(9)
C01N C01F H01P 106.5
C018 C01G H01Q 119.8
C01H C01G C018 120.45(10)
C01H C01G H01Q 119.8
C017 C01H H01R 120.4
C01G C01H C017 119.20(11)
C01G C01H H01R 120.4
F007 C01I S003 111.62(9)
F007 C01I F008 107.15(10)
F008 C01I S003 110.59(8)
F00A C01I S003 112.08(8)
F00A C01I F007 107.97(11)
F00A C01I F008 107.20(11)
F006 C01J S002 111.59(9)
F006 C01J F00D 108.53(11)
F006 C01J F00E 107.11(12)
F00D C01J S002 110.45(9)
F00D C01J F00E 107.58(12)
F00E C01J S002 111.41(9)
C01F C01K H01S 109.5
C01F C01K H01T 109.5
C01F C01K H01U 109.5
H01S C01K H01T 109.5
H01S C01K H01U 109.5
H01T C01K H01U 109.5
C019 C01L H01V 109.5
C019 C01L H01W 109.5
C019 C01L H01X 109.5
H01V C01L H01W 109.5
H01V C01L H01X 109.5
H01W C01L H01X 109.5
C019 C01M H01Y 109.5
C019 C01M H 109.5
C019 C01M HA 109.5
H01Y C01M H 109.5
H01Y C01M HA 109.5
H C01M HA 109.5
C01F C01N H01Z 109.5
C01F C01N HB 109.5
C01F C01N HC 109.5
H01Z C01N HB 109.5
H01Z C01N HC 109.5
HB C01N HC 109.5

loop_
_geom_bond_atom_site_label_1
_geom_bond_atom_site_label_2
_geom_bond_distance
Mo01 P004 2.5952(3)
Mo01 P005 2.5961(3)
Mo01 N00K 2.1925(9)
Mo01 N00M 2.1607(8)
Mo01 C00N 2.2547(9)
Mo01 C00P 2.0069(10)
Mo01 C00T 3.1181(10)
Mo01 C00U 3.1087(9)
Mo01 C010 2.4714(9)
Mo01 C011 2.4918(9)
Mo01 C012 2.2666(9)
S002 O00F 1.4405(9)
S002 O00G 1.4425(11)
S002 O00L 1.4451(10)
S002 C01J 1.8225(12)
S003 O00H 1.4472(9)
S003 O00I 1.4419(10)
S003 O00J 1.4401(9)
S003 C01I 1.8351(12)
P004 C017 1.8126(10)
P004 C019 1.8684(11)
P004 C01B 1.8589(11)
P005 C00W 1.8669(11)
P005 C00Y 1.8024(10)
P005 C01F 1.8600(11)
F006 C01J 1.3327(16)
F007 C01I 1.3315(15)
F008 C01I 1.3437(15)
O009 C00U 1.2155(12)
F00A C01I 1.3278(14)
O00B C00P 1.1432(13)
O00C C00T 1.2168(12)
F00D C01J 1.3326(16)
F00E C01J 1.3397(19)
N00K C00O 1.1510(13)
N00M C013 1.1519(13)
C00N H00N 1.0000
C00N C010 1.4119(13)
C00N C012 1.4195(13)
C00O C00S 1.4539(15)
C00Q C00V 1.4011(14)
C00Q C00Y 1.3952(14)
C00Q C011 1.4852(13)
C00R C010 1.4873(13)
C00R C017 1.3911(14)
C00R C01A 1.4029(14)
C00S H00A 0.9800
C00S H00B 0.9800
C00S H00C 0.9800
C00T C00U 1.5253(14)
C00T C010 1.4864(13)
C00U C011 1.4818(13)
C00V H00V 0.9500
C00V C00X 1.3895(15)
C00W H00W 1.0000
C00W C014 1.5382(17)
C00W C01C 1.5322(17)
C00X H00X 0.9500
C00X C016 1.3953(17)
C00Y C01D 1.4004(14)
C00Z H00D 0.9800
C00Z H00E 0.9800
C00Z H00F 0.9800
C00Z C01B 1.5293(17)
C011 C012 1.4135(13)
C012 H012 1.0000
C013 C01E 1.4497(15)
C014 H01A 0.9800
C014 H01B 0.9800
C014 H01C 0.9800
C015 H01D 0.9800
C015 H01E 0.9800
C015 H01F 0.9800
C015 C01B 1.5398(19)
C016 H016 0.9500
C016 C01D 1.3876(16)
C017 C01H 1.4038(14)
C018 H018 0.9500
C018 C01A 1.3906(16)
C018 C01G 1.3997(19)
C019 H019 1.0000
C019 C01L 1.5326(15)
C019 C01M 1.5357(16)
C01A H01G 0.9500
C01B H01H 1.0000
C01C H01I 0.9800
C01C H01J 0.9800
C01C H01K 0.9800
C01D H01L 0.9500
C01E H01M 0.9800
C01E H01N 0.9800
C01E H01O 0.9800
C01F H01P 1.0000
C01F C01K 1.5365(19)
C01F C01N 1.5351(17)
C01G H01Q 0.9500
C01G C01H 1.3906(17)
C01H H01R 0.9500
C01K H01S 0.9800
C01K H01T 0.9800
C01K H01U 0.9800
C01L H01V 0.9800
C01L H01W 0.9800
C01L H01X 0.9800
C01M H01Y 0.9800
C01M H 0.9800
C01M HA 0.9800
C01N H01Z 0.9800
C01N HB 0.9800
C01N HC 0.9800

loop_
_geom_torsion_atom_site_label_1
_geom_torsion_atom_site_label_2
_geom_torsion_atom_site_label_3
_geom_torsion_atom_site_label_4
_geom_torsion
Mo01 P004 C017 C00R 8.09(9)
Mo01 P004 C017 C01H -174.73(9)
Mo01 P004 C019 C01L 149.72(8)
Mo01 P004 C019 C01M -85.91(8)
Mo01 P004 C01B C00Z -55.38(10)
Mo01 P004 C01B C015 71.61(9)
Mo01 P005 C00W C014 72.59(9)
Mo01 P005 C00W C01C -55.33(10)
Mo01 P005 C00Y C00Q -22.31(9)
Mo01 P005 C00Y C01D 170.58(9)
Mo01 P005 C01F C01K -83.89(8)
Mo01 P005 C01F C01N 149.45(9)
Mo01 C00N C010 C00R 115.33(8)
Mo01 C00N C010 C00T -87.31(8)
Mo01 C00N C012 C011 68.61(8)
Mo01 C00T C00U O009 140.06(10)
Mo01 C00T C00U C011 -35.50(7)
Mo01 C00T C010 C00N 66.58(7)
Mo01 C00T C010 C00R -135.84(9)
Mo01 C00U C011 C00Q 135.49(10)
Mo01 C00U C011 C012 -65.57(8)
Mo01 C011 C012 C00N -63.01(7)
P004 C017 C01H C01G -177.51(10)
P005 C00Y C01D C016 166.16(10)
O009 C00U C011 Mo01 -129.87(10)
O009 C00U C011 C00Q 5.62(15)
O009 C00U C011 C012 164.56(10)
O00C C00T C00U Mo01 -142.00(10)
O00C C00T C00U O009 -1.94(16)
O00C C00T C00U C011 -177.50(10)
O00C C00T C010 Mo01 132.27(10)
O00C C00T C010 C00N -161.15(10)
O00C C00T C010 C00R -3.57(14)
O00F S002 C01J F006 54.29(12)
O00F S002 C01J F00D 175.11(10)
O00F S002 C01J F00E -65.38(11)
O00G S002 C01J F006 -65.91(11)
O00G S002 C01J F00D 54.91(12)
O00G S002 C01J F00E 174.42(10)
O00H S003 C01I F007 177.96(9)
O00H S003 C01I F008 58.77(9)
O00H S003 C01I F00A -60.78(11)
O00I S003 C01I F007 57.69(10)
O00I S003 C01I F008 -61.50(10)
O00I S003 C01I F00A 178.95(10)
O00J S003 C01I F007 -62.36(10)
O00J S003 C01I F008 178.45(8)
O00J S003 C01I F00A 58.90(11)
O00L S002 C01J F006 173.72(10)
O00L S002 C01J F00D -65.46(12)
O00L S002 C01J F00E 54.04(11)
C00Q C00V C00X C016 0.28(18)
C00Q C00Y C01D C016 -0.28(17)
C00Q C011 C012 Mo01 -115.27(8)
C00Q C011 C012 C00N -178.28(8)
C00R C017 C01H C01G -0.45(18)
C00T C00U C011 Mo01 45.56(8)
C00T C00U C011 C00Q -178.95(8)
C00T C00U C011 C012 -20.02(13)
C00U C00T C010 Mo01 -42.46(9)
C00U C00T C010 C00N 24.12(13)
C00U C00T C010 C00R -178.30(8)
C00U C011 C012 Mo01 85.39(8)
C00U C011 C012 C00N 22.38(13)
C00V C00Q C00Y P005 -165.30(8)
C00V C00Q C00Y C01D 2.34(16)
C00V C00Q C011 Mo01 178.81(8)
C00V C00Q C011 C00U 53.80(13)
C00V C00Q C011 C012 -106.36(11)
C00V C00X C016 C01D 1.8(2)
C00W P005 C00Y C00Q 100.61(8)
C00W P005 C00Y C01D -66.50(10)
C00W P005 C01F C01K 144.05(8)
C00W P005 C01F C01N 17.39(11)
C00X C016 C01D C00Y -1.76(19)
C00Y P005 C00W C014 -44.65(9)
C00Y P005 C00W C01C -172.56(9)
C00Y P005 C01F C01K 37.84(9)
C00Y P005 C01F C01N -88.82(10)
C00Y C00Q C00V C00X -2.33(16)
C00Y C00Q C011 Mo01 -4.90(12)
C00Y C00Q C011 C00U -129.90(10)
C00Y C00Q C011 C012 69.94(12)
C010 C00N C012 Mo01 -68.87(8)
C010 C00N C012 C011 -0.26(13)
C010 C00R C017 P004 -5.20(13)
C010 C00R C017 C01H 177.52(10)
C010 C00R C01A C018 -176.66(10)
C010 C00T C00U Mo01 32.85(7)
C010 C00T C00U O009 172.91(10)
C010 C00T C00U C011 -2.65(12)
C011 C00Q C00V C00X 173.93(10)
C011 C00Q C00Y P005 18.40(12)
C011 C00Q C00Y C01D -173.96(10)
C012 C00N C010 Mo01 63.95(7)
C012 C00N C010 C00R 179.27(8)
C012 C00N C010 C00T -23.37(13)
C017 P004 C019 C01L -93.44(9)
C017 P004 C019 C01M 30.93(9)
C017 P004 C01B C00Z -177.67(9)
C017 P004 C01B C015 -50.68(9)
C017 C00R C010 Mo01 -0.78(12)
C017 C00R C010 C00N -76.80(12)
C017 C00R C010 C00T 124.72(10)
C017 C00R C01A C018 0.44(16)
C018 C01G C01H C017 -0.4(2)
C019 P004 C017 C00R -108.16(8)
C019 P004 C017 C01H 69.02(11)
C019 P004 C01B C00Z 72.40(10)
C019 P004 C01B C015 -160.62(8)
C01A C00R C010 Mo01 176.33(7)
C01A C00R C010 C00N 100.31(11)
C01A C00R C010 C00T -58.17(12)
C01A C00R C017 P004 177.70(8)
C01A C00R C017 C01H 0.43(16)
C01A C018 C01G C01H 1.3(2)
C01B P004 C017 C00R 138.39(8)
C01B P004 C017 C01H -44.43(11)
C01B P004 C019 C01L 14.91(10)
C01B P004 C019 C01M 139.28(8)
C01F P005 C00W C014 -156.92(9)
C01F P005 C00W C01C 75.17(10)
C01F P005 C00Y C00Q -146.98(8)
C01F P005 C00Y C01D 45.92(11)
C01G C018 C01A C00R -1.27(18)
